data_1502777
loop_
_publ_author_name
'Nishiyama, Yoshiharu'
'Mazeau, Karim'
'Morin, Morgane'
'Cardoso, Mateus B.'
'Chanzy, Henri'
'Putaux, Jean-Luc'

_publ_section_title
;
 Molecular and Crystal Structure of 7-Fold V-Amylose Complexed with
 2-Propanol
;
_journal_issue 20
_journal_name_full Macromolecules
_journal_page_first 8628
_journal_paper_doi 10.1021/ma101794w
_journal_volume 43
_journal_year 2010
_chemical_formula_sum 'C57 H116 O40'
_chemical_formula_weight 1440.00
_space_group_IT_number 19
_symmetry_space_group_name_Hall 'P 2ac 2ab'
_symmetry_space_group_name_H-M 'P 21 21 21'
_atom_sites_solution_hydrogens geom
_atom_sites_solution_primary direct
_atom_sites_solution_secondary difmap
_audit_creation_method SHELXL-97
_audit_update_record
;
2010-09-08 # Formatted by publCIF
;
_cell_angle_alpha 90.00
_cell_angle_beta 90.00
_cell_angle_gamma 90.00
_cell_formula_units_Z 4
_cell_length_a 28.29(3)
_cell_length_b 29.30(3)
_cell_length_c 8.010(8)
_cell_measurement_temperature 293(2)
_cell_volume 6639(12)
_computing_structure_refinement 'SHELXL-97 (Sheldrick, 1997)'
_computing_structure_solution 'SHELXS-97 (Sheldrick, 1990)'
_diffrn_ambient_temperature 293(2)
_diffrn_measured_fraction_theta_full 0.203
_diffrn_measured_fraction_theta_max 0.203
_diffrn_radiation_monochromator graphite
_diffrn_radiation_source 'fine-focus sealed tube'
_diffrn_radiation_wavelength 0.02508
_diffrn_reflns_av_R_equivalents 0.0000
_diffrn_reflns_av_sigmaI/netI 0.0751
_diffrn_reflns_limit_h_max 10
_diffrn_reflns_limit_h_min 0
_diffrn_reflns_limit_k_max 10
_diffrn_reflns_limit_k_min 0
_diffrn_reflns_limit_l_max 0
_diffrn_reflns_limit_l_min 0
_diffrn_reflns_number 110
_diffrn_reflns_theta_full 0.35
_diffrn_reflns_theta_max 0.35
_diffrn_reflns_theta_min 0.04
_exptl_absorpt_coefficient_mu 0.000
_exptl_crystal_density_diffrn 1.441
_exptl_crystal_density_method 'not measured'
_exptl_crystal_F_000 293
_refine_diff_density_max NaN
_refine_diff_density_min NaN
_refine_diff_density_rms 0.021
_refine_ls_abs_structure_details 'Flack H D (1983), Acta Cryst. A39, 876-881'
_refine_ls_abs_structure_Flack 0(10)
_refine_ls_extinction_method none
_refine_ls_goodness_of_fit_ref 99.999
_refine_ls_hydrogen_treatment mixed
_refine_ls_matrix_type full
_refine_ls_number_parameters 233
_refine_ls_number_reflns 110
_refine_ls_number_restraints 3139
_refine_ls_restrained_S_all 0.835
_refine_ls_R_factor_all 0.3641
_refine_ls_R_factor_gt 0.3419
_refine_ls_shift/su_max 0.002
_refine_ls_shift/su_mean 0.000
_refine_ls_structure_factor_coef Fsqd
_refine_ls_weighting_details 'calc w=1/[\s^2^(Fo^2^)+(0.1000P)^2^+0.0000P] where P=(Fo^2^+2Fc^2^)/3'
_refine_ls_weighting_scheme calc
_refine_ls_wR_factor_gt 0.5942
_refine_ls_wR_factor_ref 0.6098
_reflns_number_gt 78
_reflns_number_total 110
_reflns_threshold_expression >2sigma(I)
_cod_data_source_file ma101794w_si_002.cif
_cod_data_source_block Amylose_V-isopropanol_refined_with_continuous_solvent
_cod_original_cell_volume 6639(11)
_cod_database_code 1502777

loop_
_symmetry_equiv_pos_as_xyz
'x, y, z'
'-x+1/2, -y, z+1/2'
'-x, y+1/2, -z+1/2'
'x+1/2, -y+1/2, -z'

loop_
_atom_site_label
_atom_site_type_symbol
_atom_site_fract_x
_atom_site_fract_y
_atom_site_fract_z
_atom_site_U_iso_or_equiv
_atom_site_adp_type
_atom_site_occupancy
_atom_site_symmetry_multiplicity
_atom_site_calc_flag
_atom_site_refinement_flags
O11_1 O 0.0415(7) 0.1548(7) 0.918(6) 0.403(11) Uiso 1 1 d DU
C11_1 C 0.0051(7) 0.1277(9) 0.993(6) 0.403(11) Uiso 1 1 d DU
H11_1 H 0.0155 0.0959 0.9870 0.484 Uiso 1 1 calc R
O51_1 O -0.0061(8) 0.1369(10) 1.164(6) 0.403(11) Uiso 1 1 d DU
C51_1 C -0.0203(8) 0.1836(10) 1.183(5) 0.403(11) Uiso 1 1 d DU
H51_1 H 0.0048 0.2035 1.1402 0.484 Uiso 1 1 calc R
C61_1 C -0.0279(15) 0.1936(14) 1.368(5) 0.403(11) Uiso 1 1 d DU
H61A_1 H -0.0005 0.1837 1.4311 0.484 Uiso 1 1 calc R
H61B_1 H -0.0318 0.2262 1.3844 0.484 Uiso 1 1 calc R
O61_1 O -0.069(2) 0.170(3) 1.425(7) 0.403(11) Uiso 1 1 d DU
C41_1 C -0.0658(7) 0.1933(7) 1.088(6) 0.403(11) Uiso 1 1 d DU
H41_1 H -0.0921 0.1770 1.1413 0.484 Uiso 1 1 calc R
C31_1 C -0.0615(9) 0.1783(8) 0.907(6) 0.403(11) Uiso 1 1 d DU
H31_1 H -0.0407 0.1999 0.8497 0.484 Uiso 1 1 calc R
C21_1 C -0.0403(8) 0.1310(8) 0.892(6) 0.403(11) Uiso 1 1 d DU
H21_1 H -0.0630 0.1087 0.9353 0.484 Uiso 1 1 calc R
O21_1 O -0.0309(14) 0.1206(12) 0.720(6) 0.403(11) Uiso 1 1 d DU
O31_1 O -0.1070(13) 0.1797(14) 0.828(7) 0.403(11) Uiso 1 1 d DU
O12_1 O -0.0749(9) 0.2416(7) 1.093(6) 0.403(11) Uiso 1 1 d DU
C12_1 C -0.1240(10) 0.2519(7) 1.110(6) 0.403(11) Uiso 1 1 d DU
H12_1 H -0.1423 0.2236 1.0993 0.484 Uiso 1 1 calc R
O52_1 O -0.1336(13) 0.2717(7) 1.271(6) 0.403(11) Uiso 1 1 d DU
C52_1 C -0.1047(12) 0.3113(7) 1.296(5) 0.403(11) Uiso 1 1 d DU
H52_1 H -0.0714 0.3030 1.2829 0.484 Uiso 1 1 calc R
C62_1 C -0.113(2) 0.3293(11) 1.472(5) 0.403(11) Uiso 1 1 d DU
H62A_1 H -0.0867 0.3204 1.5438 0.484 Uiso 1 1 calc R
H62B_1 H -0.1145 0.3624 1.4707 0.484 Uiso 1 1 calc R
O62_1 O -0.156(3) 0.311(3) 1.537(8) 0.403(11) Uiso 1 1 d DU
C42_1 C -0.1172(7) 0.3484(6) 1.171(6) 0.403(11) Uiso 1 1 d DU
H42_1 H -0.1495 0.3591 1.1920 0.484 Uiso 1 1 calc R
C32_1 C -0.1138(10) 0.3302(9) 0.994(5) 0.403(11) Uiso 1 1 d DU
H32_1 H -0.0804 0.3254 0.9664 0.484 Uiso 1 1 calc R
C22_1 C -0.1398(10) 0.2852(9) 0.976(6) 0.403(11) Uiso 1 1 d DU
H22_1 H -0.1738 0.2907 0.9881 0.484 Uiso 1 1 calc R
O22_1 O -0.131(2) 0.2660(13) 0.814(6) 0.403(11) Uiso 1 1 d DU
O32_1 O -0.1331(18) 0.3631(11) 0.880(6) 0.403(11) Uiso 1 1 d DU
O13_1 O -0.0848(7) 0.3859(8) 1.190(6) 0.403(11) Uiso 1 1 d DU
C13_1 C -0.1082(8) 0.4293(7) 1.188(6) 0.403(11) Uiso 1 1 d DU
H13_1 H -0.1417 0.4248 1.1614 0.484 Uiso 1 1 calc R
O53_1 O -0.1043(9) 0.4509(12) 1.348(6) 0.403(11) Uiso 1 1 d DU
C53_1 C -0.0555(11) 0.4536(11) 1.396(5) 0.403(11) Uiso 1 1 d DU
H53_1 H -0.0414 0.4231 1.3910 0.484 Uiso 1 1 calc R
C63_1 C -0.0521(16) 0.4718(19) 1.573(6) 0.403(11) Uiso 1 1 d DU
H63A_1 H -0.0641 0.4492 1.6511 0.484 Uiso 1 1 calc R
H63B_1 H -0.0193 0.4778 1.6011 0.484 Uiso 1 1 calc R
O63_1 O -0.079(2) 0.513(3) 1.588(9) 0.403(11) Uiso 1 1 d DU
C43_1 C -0.0288(6) 0.4853(7) 1.278(6) 0.403(11) Uiso 1 1 d DU
H43_1 H -0.0409 0.5164 1.2907 0.484 Uiso 1 1 calc R
C33_1 C -0.0349(8) 0.4699(9) 1.099(6) 0.403(11) Uiso 1 1 d DU
H33_1 H -0.0167 0.4418 1.0816 0.484 Uiso 1 1 calc R
C23_1 C -0.0863(9) 0.4605(8) 1.058(6) 0.403(11) Uiso 1 1 d DU
H23_1 H -0.1035 0.4895 1.0573 0.484 Uiso 1 1 calc R
O23_1 O -0.0900(14) 0.4401(16) 0.895(6) 0.403(11) Uiso 1 1 d DU
O33_1 O -0.0168(15) 0.5045(15) 0.989(6) 0.403(11) Uiso 1 1 d DU
O14_1 O 0.0206(7) 0.4844(8) 1.320(6) 0.403(11) Uiso 1 1 d DU
C14_1 C 0.0408(7) 0.5291(9) 1.329(6) 0.403(11) Uiso 1 1 d DU
H14_1 H 0.0167 0.5527 1.3126 0.484 Uiso 1 1 calc R
O54_1 O 0.0594(9) 0.5305(12) 1.496(6) 0.403(11) Uiso 1 1 d DU
C54_1 C 0.0899(9) 0.4921(10) 1.522(5) 0.403(11) Uiso 1 1 d DU
H54_1 H 0.0728 0.4642 1.4917 0.484 Uiso 1 1 calc R
C64_1 C 0.1038(15) 0.4890(18) 1.705(5) 0.403(11) Uiso 1 1 d DU
H64A_1 H 0.0759 0.4842 1.7727 0.484 Uiso 1 1 calc R
H64B_1 H 0.1248 0.4632 1.7213 0.484 Uiso 1 1 calc R
O64_1 O 0.127(4) 0.530(2) 1.756(9) 0.403(11) Uiso 1 1 d DU
C44_1 C 0.1336(7) 0.4961(6) 1.413(6) 0.403(11) Uiso 1 1 d DU
H44_1 H 0.1513 0.5237 1.4422 0.484 Uiso 1 1 calc R
C34_1 C 0.1184(8) 0.4982(9) 1.231(6) 0.403(11) Uiso 1 1 d DU
H34_1 H 0.1053 0.4684 1.1996 0.484 Uiso 1 1 calc R
C24_1 C 0.0807(9) 0.5341(8) 1.204(6) 0.403(11) Uiso 1 1 d DU
H24_1 H 0.0951 0.5643 1.2175 0.484 Uiso 1 1 calc R
O24_1 O 0.0623(15) 0.5306(17) 1.037(6) 0.403(11) Uiso 1 1 d DU
O34_1 O 0.1586(11) 0.5072(18) 1.127(7) 0.403(11) Uiso 1 1 d DU
O15_1 O 0.1629(8) 0.4565(6) 1.436(7) 0.403(11) Uiso 1 1 d DU
C15_1 C 0.2093(9) 0.4677(8) 1.494(6) 0.403(11) Uiso 1 1 d DU
H15_1 H 0.2146 0.5006 1.4811 0.484 Uiso 1 1 calc R
O55_1 O 0.2138(10) 0.4558(8) 1.667(6) 0.403(11) Uiso 1 1 d DU
C55_1 C 0.2024(8) 0.4085(10) 1.691(6) 0.403(11) Uiso 1 1 d DU
H55_1 H 0.1706 0.4025 1.6482 0.484 Uiso 1 1 calc R
C65_1 C 0.2037(15) 0.3984(14) 1.878(6) 0.403(11) Uiso 1 1 d DU
H65A_1 H 0.1733 0.4055 1.9280 0.484 Uiso 1 1 calc R
H65B_1 H 0.2102 0.3663 1.8963 0.484 Uiso 1 1 calc R
O65_1 O 0.240(3) 0.426(2) 1.954(6) 0.403(11) Uiso 1 1 d DU
C45_1 C 0.2378(8) 0.3781(7) 1.602(6) 0.403(11) Uiso 1 1 d DU
H45_1 H 0.2690 0.3817 1.6537 0.484 Uiso 1 1 calc R
C35_1 C 0.2406(11) 0.3909(8) 1.419(6) 0.403(11) Uiso 1 1 d DU
H35_1 H 0.2110 0.3816 1.3649 0.484 Uiso 1 1 calc R
C25_1 C 0.2466(9) 0.4419(9) 1.395(6) 0.403(11) Uiso 1 1 d DU
H25_1 H 0.2779 0.4508 1.4358 0.484 Uiso 1 1 calc R
O25_1 O 0.2430(16) 0.4533(14) 1.222(6) 0.403(11) Uiso 1 1 d DU
O35_1 O 0.2787(17) 0.3668(12) 1.340(7) 0.403(11) Uiso 1 1 d DU
O16_1 O 0.2231(10) 0.3311(7) 1.615(7) 0.403(11) Uiso 1 1 d DU
C16_1 C 0.2557(12) 0.3035(7) 1.707(6) 0.403(11) Uiso 1 1 d DU
H16_1 H 0.2858 0.3200 1.7023 0.484 Uiso 1 1 calc R
O56_1 O 0.2470(12) 0.2958(8) 1.881(6) 0.403(11) Uiso 1 1 d DU
C56_1 C 0.2053(10) 0.2685(7) 1.902(6) 0.403(11) Uiso 1 1 d DU
H56_1 H 0.1788 0.2829 1.8434 0.484 Uiso 1 1 calc R
C66_1 C 0.1934(14) 0.2649(11) 2.087(6) 0.403(11) Uiso 1 1 d DU
H66A_1 H 0.2094 0.2890 2.1480 0.484 Uiso 1 1 calc R
H66B_1 H 0.1596 0.2686 2.1028 0.484 Uiso 1 1 calc R
O66_1 O 0.208(3) 0.2212(17) 2.149(7) 0.403(11) Uiso 1 1 d DU
C46_1 C 0.2137(8) 0.2211(7) 1.830(6) 0.403(11) Uiso 1 1 d DU
H46_1 H 0.2408 0.2071 1.8865 0.484 Uiso 1 1 calc R
C36_1 C 0.2243(9) 0.2256(8) 1.645(6) 0.403(11) Uiso 1 1 d DU
H36_1 H 0.1963 0.2377 1.5882 0.484 Uiso 1 1 calc R
C26_1 C 0.2651(9) 0.2585(8) 1.619(6) 0.403(11) Uiso 1 1 d DU
H26_1 H 0.2936 0.2449 1.6671 0.484 Uiso 1 1 calc R
O26_1 O 0.2731(15) 0.2658(12) 1.444(6) 0.403(11) Uiso 1 1 d DU
O36_1 O 0.2353(14) 0.1816(10) 1.577(7) 0.403(11) Uiso 1 1 d DU
O17_1 O 0.1728(7) 0.1930(8) 1.854(6) 0.403(11) Uiso 1 1 d DU
C17_1 C 0.1855(6) 0.1456(7) 1.853(6) 0.403(11) Uiso 1 1 d DU
H17_1 H 0.2196 0.1404 1.8426 0.484 Uiso 1 1 calc R
O57_1 O 0.1670(8) 0.1336(10) 2.014(6) 0.403(11) Uiso 1 1 d DU
C57_1 C 0.1203(9) 0.1518(8) 2.034(5) 0.403(11) Uiso 1 1 d DU
H57_1 H 0.1215 0.1850 2.0186 0.484 Uiso 1 1 calc R
C67_1 C 0.1030(12) 0.1416(16) 2.210(5) 0.403(11) Uiso 1 1 d DU
H67A_1 H 0.1001 0.1698 2.2728 0.484 Uiso 1 1 calc R
H67B_1 H 0.0720 0.1274 2.2054 0.484 Uiso 1 1 calc R
O67_1 O 0.136(2) 0.112(3) 2.292(7) 0.403(11) Uiso 1 1 d DU
C47_1 C 0.0862(6) 0.1316(7) 1.908(5) 0.403(11) Uiso 1 1 d DU
H47_1 H 0.0816 0.0991 1.9317 0.484 Uiso 1 1 calc R
C37_1 C 0.1055(7) 0.1370(10) 1.732(5) 0.403(11) Uiso 1 1 d DU
H37_1 H 0.1046 0.1694 1.7013 0.484 Uiso 1 1 calc R
C27_1 C 0.1563(7) 0.1206(8) 1.722(6) 0.403(11) Uiso 1 1 d DU
H27_1 H 0.1573 0.0877 1.7448 0.484 Uiso 1 1 calc R
O27_1 O 0.1753(11) 0.1291(14) 1.559(6) 0.403(11) Uiso 1 1 d DU
O37_1 O 0.0769(10) 0.1119(18) 1.616(6) 0.403(11) Uiso 1 1 d DU

loop_
_atom_type_symbol
_atom_type_description
_atom_type_scat_dispersion_real
_atom_type_scat_dispersion_imag
_atom_type_scat_source
C C 0.0000 0.0000 'International Tables Vol C Tables 4.2.6.8 and 6.1.1.4'
H H 0.0000 0.0000 'International Tables Vol C Tables 4.2.6.8 and 6.1.1.4'
O O 0.0000 0.0000 'International Tables Vol C Tables 4.2.6.8 and 6.1.1.4'

loop_
_geom_angle_atom_site_label_1
_geom_angle_atom_site_label_2
_geom_angle_atom_site_label_3
_geom_angle
_geom_angle_site_symmetry_1
_geom_angle_site_symmetry_3
C11_1 O11_1 C47_1 113.3(7) . 1_554
C11_1 O11_1 C47_1 69.8(11) . .
C47_1 O11_1 C47_1 83.1(9) 1_554 .
O11_1 C11_1 O51_1 117.0(16) . .
O11_1 C11_1 C21_1 110.5(6) . .
O51_1 C11_1 C21_1 108.2(6) . .
C51_1 O51_1 C11_1 109.8(7) . .
O51_1 C51_1 C41_1 111.3(6) . .
O51_1 C51_1 C61_1 108.9(7) . .
C41_1 C51_1 C61_1 109.3(6) . .
O61_1 C61_1 C51_1 109.3(7) . .
O12_1 C41_1 C31_1 108.7(7) . .
O12_1 C41_1 C51_1 108.8(6) . .
C31_1 C41_1 C51_1 110.7(6) . .
O31_1 C31_1 C21_1 110.2(7) . .
O31_1 C31_1 C41_1 109.9(7) . .
C21_1 C31_1 C41_1 112.0(6) . .
O21_1 C21_1 C31_1 110.3(7) . .
O21_1 C21_1 C11_1 110.0(7) . .
C31_1 C21_1 C11_1 110.4(6) . .
C12_1 O12_1 C41_1 112.5(7) . .
O12_1 C12_1 O52_1 110.9(19) . .
O12_1 C12_1 C22_1 110.5(7) . .
O52_1 C12_1 C22_1 108.7(6) . .
C52_1 O52_1 C12_1 110.2(7) . .
O52_1 C52_1 C42_1 110.8(6) . .
O52_1 C52_1 C62_1 108.9(7) . .
C42_1 C52_1 C62_1 109.2(6) . .
O62_1 C62_1 C52_1 109.3(7) . .
O13_1 C42_1 C32_1 109.0(7) . .
O13_1 C42_1 C52_1 109.3(6) . .
C32_1 C42_1 C52_1 110.4(6) . .
O32_1 C32_1 C22_1 109.8(7) . .
O32_1 C32_1 C42_1 109.4(7) . .
C22_1 C32_1 C42_1 111.3(6) . .
O22_1 C22_1 C32_1 110.0(7) . .
O22_1 C22_1 C12_1 109.7(7) . .
C32_1 C22_1 C12_1 110.4(6) . .
C13_1 O13_1 C42_1 112.5(7) . .
O13_1 C13_1 O53_1 110.2(19) . .
O13_1 C13_1 C23_1 110.6(7) . .
O53_1 C13_1 C23_1 108.6(6) . .
C53_1 O53_1 C13_1 109.6(7) . .
O53_1 C53_1 C43_1 110.4(6) . .
O53_1 C53_1 C63_1 109.2(7) . .
C43_1 C53_1 C63_1 109.4(6) . .
O63_1 C63_1 C53_1 109.6(7) . .
O14_1 C43_1 C33_1 109.0(6) . .
O14_1 C43_1 C53_1 109.2(6) . .
C33_1 C43_1 C53_1 110.4(6) . .
O33_1 C33_1 C23_1 109.7(7) . .
O33_1 C33_1 C43_1 109.3(7) . .
C23_1 C33_1 C43_1 111.5(6) . .
O23_1 C23_1 C33_1 110.0(7) . .
O23_1 C23_1 C13_1 110.0(7) . .
C33_1 C23_1 C13_1 110.6(6) . .
C14_1 O14_1 C43_1 112.6(7) . .
O14_1 C14_1 O54_1 102.6(19) . .
O14_1 C14_1 C24_1 110.6(7) . .
O54_1 C14_1 C24_1 109.9(6) . .
C54_1 O54_1 C14_1 109.7(7) . .
O54_1 C54_1 C64_1 110.2(7) . .
O54_1 C54_1 C44_1 110.0(6) . .
C64_1 C54_1 C44_1 110.4(7) . .
O64_1 C64_1 C54_1 110.2(7) . .
O15_1 C44_1 C34_1 108.7(6) . .
O15_1 C44_1 C54_1 109.3(6) . .
C34_1 C44_1 C54_1 109.0(6) . .
O34_1 C34_1 C24_1 110.3(7) . .
O34_1 C34_1 C44_1 109.9(7) . .
C24_1 C34_1 C44_1 111.4(6) . .
O24_1 C24_1 C34_1 109.8(7) . .
O24_1 C24_1 C14_1 109.7(7) . .
C34_1 C24_1 C14_1 111.3(6) . .
C15_1 O15_1 C44_1 112.7(7) . .
O15_1 C15_1 O55_1 110(2) . .
O15_1 C15_1 C25_1 110.6(7) . .
O55_1 C15_1 C25_1 108.7(6) . .
C15_1 O55_1 C55_1 110.2(7) . .
O55_1 C55_1 C45_1 110.7(6) . .
O55_1 C55_1 C65_1 108.3(6) . .
C45_1 C55_1 C65_1 109.3(6) . .
O65_1 C65_1 C55_1 108.9(6) . .
O16_1 C45_1 C35_1 108.6(6) . .
O16_1 C45_1 C55_1 109.7(6) . .
C35_1 C45_1 C55_1 110.1(6) . .
O35_1 C35_1 C25_1 110.4(7) . .
O35_1 C35_1 C45_1 110.0(7) . .
C25_1 C35_1 C45_1 111.7(6) . .
O25_1 C25_1 C35_1 110.1(7) . .
O25_1 C25_1 C15_1 109.8(7) . .
C35_1 C25_1 C15_1 110.5(6) . .
C16_1 O16_1 C45_1 113.0(7) . .
O16_1 C16_1 O56_1 119(2) . .
O16_1 C16_1 C26_1 111.5(7) . .
O56_1 C16_1 C26_1 110.1(6) . .
C16_1 O56_1 C56_1 110.2(7) . .
O56_1 C56_1 C66_1 109.7(7) . .
O56_1 C56_1 C46_1 109.5(6) . .
C66_1 C56_1 C46_1 109.9(6) . .
O66_1 C66_1 C56_1 109.6(7) . .
O17_1 C46_1 C36_1 109.9(7) . .
O17_1 C46_1 C56_1 110.3(6) . .
C36_1 C46_1 C56_1 108.8(6) . .
O36_1 C36_1 C26_1 110.7(7) . .
O36_1 C36_1 C46_1 109.7(7) . .
C26_1 C36_1 C46_1 109.8(6) . .
O26_1 C26_1 C16_1 110.6(7) . .
O26_1 C26_1 C36_1 110.4(7) . .
C16_1 C26_1 C36_1 110.8(6) . .
C46_1 O17_1 C17_1 110.6(7) . .
O17_1 C17_1 O57_1 98.0(17) . .
O17_1 C17_1 C27_1 109.6(7) . .
O57_1 C17_1 C27_1 107.7(6) . .
C57_1 O57_1 C17_1 110.1(7) . .
O57_1 C57_1 C47_1 111.5(6) . .
O57_1 C57_1 C67_1 109.0(6) . .
C47_1 C57_1 C67_1 109.7(6) . .
O67_1 C67_1 C57_1 109.6(7) . .
O11_1 C47_1 C57_1 109.6(6) 1_556 .
O11_1 C47_1 C37_1 108.7(6) 1_556 .
C57_1 C47_1 C37_1 110.5(6) . .
O11_1 C47_1 O11_1 83.1(9) 1_556 .
C57_1 C47_1 O11_1 136.3(8) . .
C37_1 C47_1 O11_1 30.2(7) . .
O37_1 C37_1 C27_1 109.8(7) . .
O37_1 C37_1 C47_1 110.0(7) . .
C27_1 C37_1 C47_1 110.7(6) . .
O27_1 C27_1 C37_1 110.2(7) . .
O27_1 C27_1 C17_1 109.9(7) . .
C37_1 C27_1 C17_1 108.9(6) . .

loop_
_geom_bond_atom_site_label_1
_geom_bond_atom_site_label_2
_geom_bond_distance
_geom_bond_site_symmetry_2
O11_1 C11_1 1.431(4) .
O11_1 C47_1 1.439(4) 1_554
O11_1 C47_1 8.06(2) .
C11_1 O51_1 1.437(4) .
C11_1 C21_1 1.521(4) .
O51_1 C51_1 1.433(4) .
C51_1 C41_1 1.521(4) .
C51_1 C61_1 1.524(5) .
C61_1 O61_1 1.437(4) .
C41_1 O12_1 1.440(4) .
C41_1 C31_1 1.518(4) .
C31_1 O31_1 1.435(4) .
C31_1 C21_1 1.514(4) .
C21_1 O21_1 1.434(4) .
O12_1 C12_1 1.430(4) .
C12_1 O52_1 1.436(4) .
C12_1 C22_1 1.520(4) .
O52_1 C52_1 1.434(4) .
C52_1 C42_1 1.520(4) .
C52_1 C62_1 1.524(4) .
C62_1 O62_1 1.437(4) .
C42_1 O13_1 1.438(4) .
C42_1 C32_1 1.520(5) .
C32_1 O32_1 1.437(4) .
C32_1 C22_1 1.517(4) .
C22_1 O22_1 1.435(4) .
O13_1 C13_1 1.432(4) .
C13_1 O53_1 1.437(4) .
C13_1 C23_1 1.519(4) .
O53_1 C53_1 1.435(4) .
C53_1 C43_1 1.521(4) .
C53_1 C63_1 1.522(4) .
C63_1 O63_1 1.436(4) .
C43_1 O14_1 1.438(4) .
C43_1 C33_1 1.519(5) .
C33_1 O33_1 1.437(4) .
C33_1 C23_1 1.516(4) .
C23_1 O23_1 1.435(4) .
O14_1 C14_1 1.431(4) .
C14_1 O54_1 1.435(4) .
C14_1 C24_1 1.518(4) .
O54_1 C54_1 1.434(4) .
C54_1 C64_1 1.517(4) .
C54_1 C44_1 1.521(4) .
C64_1 O64_1 1.433(4) .
C44_1 O15_1 1.438(4) .
C44_1 C34_1 1.521(5) .
C34_1 O34_1 1.434(4) .
C34_1 C24_1 1.514(4) .
C24_1 O24_1 1.436(4) .
O15_1 C15_1 1.432(5) .
C15_1 O55_1 1.435(4) .
C15_1 C25_1 1.520(4) .
O55_1 C55_1 1.436(4) .
C55_1 C45_1 1.521(4) .
C55_1 C65_1 1.525(4) .
C65_1 O65_1 1.438(4) .
C45_1 O16_1 1.440(4) .
C45_1 C35_1 1.519(4) .
C35_1 O35_1 1.434(4) .
C35_1 C25_1 1.515(5) .
C25_1 O25_1 1.435(4) .
O16_1 C16_1 1.431(4) .
C16_1 O56_1 1.435(5) .
C16_1 C26_1 1.516(4) .
O56_1 C56_1 1.436(4) .
C56_1 C66_1 1.520(5) .
C56_1 C46_1 1.522(4) .
C66_1 O66_1 1.436(4) .
C46_1 O17_1 1.434(4) .
C46_1 C36_1 1.522(5) .
C36_1 O36_1 1.434(4) .
C36_1 C26_1 1.518(4) .
C26_1 O26_1 1.433(4) .
O17_1 C17_1 1.436(4) .
C17_1 O57_1 1.438(4) .
C17_1 C27_1 1.524(4) .
O57_1 C57_1 1.433(4) .
C57_1 C47_1 1.519(4) .
C57_1 C67_1 1.522(4) .
C67_1 O67_1 1.435(4) .
C47_1 O11_1 1.438(4) 1_556
C47_1 C37_1 1.521(5) .
C37_1 O37_1 1.434(4) .
C37_1 C27_1 1.518(4) .
C27_1 O27_1 1.433(4) .

loop_
_geom_torsion_atom_site_label_1
_geom_torsion_atom_site_label_2
_geom_torsion_atom_site_label_3
_geom_torsion_atom_site_label_4
_geom_torsion
_geom_torsion_site_symmetry_1
_geom_torsion_site_symmetry_4
C47_1 O11_1 C11_1 O51_1 101.1(18) 1_554 .
C47_1 O11_1 C11_1 O51_1 28.5(9) . .
C47_1 O11_1 C11_1 C21_1 -134.5(15) 1_554 .
C47_1 O11_1 C11_1 C21_1 152.9(13) . .
O11_1 C11_1 O51_1 C51_1 58.5(13) . .
C21_1 C11_1 O51_1 C51_1 -67.1(12) . .
C11_1 O51_1 C51_1 C41_1 64.3(13) . .
C11_1 O51_1 C51_1 C61_1 -175.2(13) . .
O51_1 C51_1 C61_1 O61_1 -70(5) . .
C41_1 C51_1 C61_1 O61_1 52(5) . .
O51_1 C51_1 C41_1 O12_1 -172.3(11) . .
C61_1 C51_1 C41_1 O12_1 67.4(13) . .
O51_1 C51_1 C41_1 C31_1 -52.9(12) . .
C61_1 C51_1 C41_1 C31_1 -173.2(13) . .
O12_1 C41_1 C31_1 O31_1 -71.2(14) . .
C51_1 C41_1 C31_1 O31_1 169.3(14) . .
O12_1 C41_1 C31_1 C21_1 166.0(13) . .
C51_1 C41_1 C31_1 C21_1 46.5(14) . .
O31_1 C31_1 C21_1 O21_1 65.1(16) . .
C41_1 C31_1 C21_1 O21_1 -172.3(15) . .
O31_1 C31_1 C21_1 C11_1 -173.2(15) . .
C41_1 C31_1 C21_1 C11_1 -50.6(15) . .
O11_1 C11_1 C21_1 O21_1 52.5(19) . .
O51_1 C11_1 C21_1 O21_1 -178.1(13) . .
O11_1 C11_1 C21_1 C31_1 -69.4(17) . .
O51_1 C11_1 C21_1 C31_1 59.9(12) . .
C31_1 C41_1 O12_1 C12_1 97(2) . .
C51_1 C41_1 O12_1 C12_1 -142(2) . .
C41_1 O12_1 C12_1 O52_1 111.4(16) . .
C41_1 O12_1 C12_1 C22_1 -128.0(14) . .
O12_1 C12_1 O52_1 C52_1 55.9(13) . .
C22_1 C12_1 O52_1 C52_1 -65.8(12) . .
C12_1 O52_1 C52_1 C42_1 64.2(13) . .
C12_1 O52_1 C52_1 C62_1 -175.6(14) . .
O52_1 C52_1 C62_1 O62_1 -18(5) . .
C42_1 C52_1 C62_1 O62_1 103(5) . .
O52_1 C52_1 C42_1 O13_1 -174.8(11) . .
C62_1 C52_1 C42_1 O13_1 65.3(13) . .
O52_1 C52_1 C42_1 C32_1 -54.9(12) . .
C62_1 C52_1 C42_1 C32_1 -174.9(13) . .
O13_1 C42_1 C32_1 O32_1 -69.4(14) . .
C52_1 C42_1 C32_1 O32_1 170.5(14) . .
O13_1 C42_1 C32_1 C22_1 169.0(12) . .
C52_1 C42_1 C32_1 C22_1 49.0(13) . .
O32_1 C32_1 C22_1 O22_1 66.0(15) . .
C42_1 C32_1 C22_1 O22_1 -172.7(15) . .
O32_1 C32_1 C22_1 C12_1 -172.8(14) . .
C42_1 C32_1 C22_1 C12_1 -51.5(14) . .
O12_1 C12_1 C22_1 O22_1 58.6(19) . .
O52_1 C12_1 C22_1 O22_1 -179.5(13) . .
O12_1 C12_1 C22_1 C32_1 -62.8(17) . .
O52_1 C12_1 C22_1 C32_1 59.1(12) . .
C32_1 C42_1 O13_1 C13_1 104(2) . .
C52_1 C42_1 O13_1 C13_1 -135(2) . .
C42_1 O13_1 C13_1 O53_1 113.4(15) . .
C42_1 O13_1 C13_1 C23_1 -126.5(14) . .
O13_1 C13_1 O53_1 C53_1 54.6(13) . .
C23_1 C13_1 O53_1 C53_1 -66.8(12) . .
C13_1 O53_1 C53_1 C43_1 65.6(13) . .
C13_1 O53_1 C53_1 C63_1 -174.1(13) . .
O53_1 C53_1 C63_1 O63_1 -52(4) . .
C43_1 C53_1 C63_1 O63_1 69(4) . .
O53_1 C53_1 C43_1 O14_1 -175.3(11) . .
C63_1 C53_1 C43_1 O14_1 64.6(13) . .
O53_1 C53_1 C43_1 C33_1 -55.5(12) . .
C63_1 C53_1 C43_1 C33_1 -175.6(13) . .
O14_1 C43_1 C33_1 O33_1 -70.4(14) . .
C53_1 C43_1 C33_1 O33_1 169.6(14) . .
O14_1 C43_1 C33_1 C23_1 168.2(12) . .
C53_1 C43_1 C33_1 C23_1 48.2(14) . .
O33_1 C33_1 C23_1 O23_1 66.7(16) . .
C43_1 C33_1 C23_1 O23_1 -172.0(15) . .
O33_1 C33_1 C23_1 C13_1 -171.6(14) . .
C43_1 C33_1 C23_1 C13_1 -50.4(14) . .
O13_1 C13_1 C23_1 O23_1 59.4(19) . .
O53_1 C13_1 C23_1 O23_1 -179.4(13) . .
O13_1 C13_1 C23_1 C33_1 -62.2(16) . .
O53_1 C13_1 C23_1 C33_1 58.9(12) . .
C33_1 C43_1 O14_1 C14_1 106(2) . .
C53_1 C43_1 O14_1 C14_1 -133(2) . .
C43_1 O14_1 C14_1 O54_1 122.8(16) . .
C43_1 O14_1 C14_1 C24_1 -120.1(16) . .
O14_1 C14_1 O54_1 C54_1 53.6(12) . .
C24_1 C14_1 O54_1 C54_1 -64.0(12) . .
C14_1 O54_1 C54_1 C64_1 -171.4(14) . .
C14_1 O54_1 C54_1 C44_1 66.6(13) . .
O54_1 C54_1 C64_1 O64_1 -58(6) . .
C44_1 C54_1 C64_1 O64_1 63(6) . .
O54_1 C54_1 C44_1 O15_1 -177.9(11) . .
C64_1 C54_1 C44_1 O15_1 60.3(13) . .
O54_1 C54_1 C44_1 C34_1 -59.1(11) . .
C64_1 C54_1 C44_1 C34_1 179.0(13) . .
O15_1 C44_1 C34_1 O34_1 -67.5(14) . .
C54_1 C44_1 C34_1 O34_1 173.5(13) . .
O15_1 C44_1 C34_1 C24_1 170.0(12) . .
C54_1 C44_1 C34_1 C24_1 50.9(13) . .
O34_1 C34_1 C24_1 O24_1 66.2(16) . .
C44_1 C34_1 C24_1 O24_1 -171.5(15) . .
O34_1 C34_1 C24_1 C14_1 -172.2(15) . .
C44_1 C34_1 C24_1 C14_1 -49.8(15) . .
O14_1 C14_1 C24_1 O24_1 64.7(19) . .
O54_1 C14_1 C24_1 O24_1 177.3(14) . .
O14_1 C14_1 C24_1 C34_1 -57.0(17) . .
O54_1 C14_1 C24_1 C34_1 55.6(13) . .
C34_1 C44_1 O15_1 C15_1 120(3) . .
C54_1 C44_1 O15_1 C15_1 -121(2) . .
C44_1 O15_1 C15_1 O55_1 106.3(18) . .
C44_1 O15_1 C15_1 C25_1 -133.7(15) . .
O15_1 C15_1 O55_1 C55_1 55.4(13) . .
C25_1 C15_1 O55_1 C55_1 -65.8(12) . .
C15_1 O55_1 C55_1 C45_1 64.7(13) . .
C15_1 O55_1 C55_1 C65_1 -175.4(13) . .
O55_1 C55_1 C65_1 O65_1 -34(4) . .
C45_1 C55_1 C65_1 O65_1 87(4) . .
O55_1 C55_1 C45_1 O16_1 -174.6(12) . .
C65_1 C55_1 C45_1 O16_1 66.1(13) . .
O55_1 C55_1 C45_1 C35_1 -55.1(13) . .
C65_1 C55_1 C45_1 C35_1 -174.4(13) . .
O16_1 C45_1 C35_1 O35_1 -68.1(14) . .
C55_1 C45_1 C35_1 O35_1 171.8(14) . .
O16_1 C45_1 C35_1 C25_1 169.0(12) . .
C55_1 C45_1 C35_1 C25_1 48.8(13) . .
O35_1 C35_1 C25_1 O25_1 64.7(15) . .
C45_1 C35_1 C25_1 O25_1 -172.6(14) . .
O35_1 C35_1 C25_1 C15_1 -173.8(14) . .
C45_1 C35_1 C25_1 C15_1 -51.1(14) . .
O15_1 C15_1 C25_1 O25_1 60(2) . .
O55_1 C15_1 C25_1 O25_1 -179.7(14) . .
O15_1 C15_1 C25_1 C35_1 -62.0(19) . .
O55_1 C15_1 C25_1 C35_1 58.6(13) . .
C35_1 C45_1 O16_1 C16_1 123(2) . .
C55_1 C45_1 O16_1 C16_1 -116(2) . .
C45_1 O16_1 C16_1 O56_1 95.8(19) . .
C45_1 O16_1 C16_1 C26_1 -134.8(14) . .
O16_1 C16_1 O56_1 C56_1 67.3(14) . .
C26_1 C16_1 O56_1 C56_1 -62.8(13) . .
C16_1 O56_1 C56_1 C66_1 -173.9(13) . .
C16_1 O56_1 C56_1 C46_1 65.5(12) . .
O56_1 C56_1 C66_1 O66_1 -102(5) . .
C46_1 C56_1 C66_1 O66_1 18(5) . .
O56_1 C56_1 C46_1 O17_1 178.5(12) . .
C66_1 C56_1 C46_1 O17_1 58.1(14) . .
O56_1 C56_1 C46_1 C36_1 -60.9(12) . .
C66_1 C56_1 C46_1 C36_1 178.7(13) . .
O17_1 C46_1 C36_1 O36_1 -62.8(13) . .
C56_1 C46_1 C36_1 O36_1 176.3(13) . .
O17_1 C46_1 C36_1 C26_1 175.3(12) . .
C56_1 C46_1 C36_1 C26_1 54.5(12) . .
O16_1 C16_1 C26_1 O26_1 45(2) . .
O56_1 C16_1 C26_1 O26_1 179.1(14) . .
O16_1 C16_1 C26_1 C36_1 -77.4(19) . .
O56_1 C16_1 C26_1 C36_1 56.4(13) . .
O36_1 C36_1 C26_1 O26_1 63.2(15) . .
C46_1 C36_1 C26_1 O26_1 -175.6(14) . .
O36_1 C36_1 C26_1 C16_1 -174.0(14) . .
C46_1 C36_1 C26_1 C16_1 -52.7(13) . .
C36_1 C46_1 O17_1 C17_1 84(2) . .
C56_1 C46_1 O17_1 C17_1 -156.1(19) . .
C46_1 O17_1 C17_1 O57_1 123.2(12) . .
C46_1 O17_1 C17_1 C27_1 -124.8(11) . .
O17_1 C17_1 O57_1 C57_1 46.5(12) . .
C27_1 C17_1 O57_1 C57_1 -67.1(12) . .
C17_1 O57_1 C57_1 C47_1 62.9(13) . .
C17_1 O57_1 C57_1 C67_1 -175.9(14) . .
O57_1 C57_1 C67_1 O67_1 -8(4) . .
C47_1 C57_1 C67_1 O67_1 114(4) . .
O57_1 C57_1 C47_1 O11_1 -172.9(11) . 1_556
C67_1 C57_1 C47_1 O11_1 66.3(13) . 1_556
O57_1 C57_1 C47_1 C37_1 -53.2(13) . .
C67_1 C57_1 C47_1 C37_1 -174.0(13) . .
O57_1 C57_1 C47_1 O11_1 -72.1(17) . .
C67_1 C57_1 C47_1 O11_1 167.1(16) . .
C11_1 O11_1 C47_1 O11_1 -62.0(10) . 1_556
C47_1 O11_1 C47_1 O11_1 180.002(7) 1_554 1_556
C11_1 O11_1 C47_1 C57_1 -173.2(18) . .
C47_1 O11_1 C47_1 C57_1 68.8(13) 1_554 .
C11_1 O11_1 C47_1 C37_1 149(2) . .
C47_1 O11_1 C47_1 C37_1 32(2) 1_554 .
O11_1 C47_1 C37_1 O37_1 -68.5(13) 1_556 .
C57_1 C47_1 C37_1 O37_1 171.2(14) . .
O11_1 C47_1 C37_1 O37_1 -35(2) . .
O11_1 C47_1 C37_1 C27_1 170.0(11) 1_556 .
C57_1 C47_1 C37_1 C27_1 49.7(13) . .
O11_1 C47_1 C37_1 C27_1 -157(3) . .
O37_1 C37_1 C27_1 O27_1 62.8(15) . .
C47_1 C37_1 C27_1 O27_1 -175.6(13) . .
O37_1 C37_1 C27_1 C17_1 -176.5(13) . .
C47_1 C37_1 C27_1 C17_1 -54.9(13) . .
O17_1 C17_1 C27_1 O27_1 78.1(18) . .
O57_1 C17_1 C27_1 O27_1 -176.3(13) . .
O17_1 C17_1 C27_1 C37_1 -42.7(15) . .
O57_1 C17_1 C27_1 C37_1 62.8(11) . .
